data_4028902
loop_
_publ_author_name
'Plummer, Jacob M.'
'Weitgenant, Jeremy A.'
'Noll, Bruce C.'
'Lauher, Joseph W.'
'Wiest, Olaf'
'Helquist, Paul'

_publ_section_title
;
 Synthesis, Structure, and Metal Complexation Behavior of a New Type of
 Functionalized Chiral Phenanthroline Derivative
;
_journal_issue 10
_journal_name_full 'The Journal of Organic Chemistry'
_journal_page_first 3911
_journal_page_last 3914
_journal_paper_doi 10.1021/jo702566m
_journal_volume 73
_journal_year 2008
_chemical_compound_source synthesized
_chemical_formula_moiety 'C20 H22 Cu N2 O2, 2(C F3 O3 S)'
_chemical_formula_sum 'C22 H22 Cu F6 N2 O8 S2'
_chemical_formula_weight 684.07
_space_group_IT_number 4
_symmetry_cell_setting monoclinic
_symmetry_Int_Tables_number 4
_symmetry_space_group_name_Hall 'P 2yb'
_symmetry_space_group_name_H-M 'P 1 21 1'
_atom_sites_solution_hydrogens geom
_atom_sites_solution_primary direct
_atom_sites_solution_secondary difmap
_audit_creation_method SHELXL-97
_cell_angle_alpha 90.00
_cell_angle_beta 112.636(3)
_cell_angle_gamma 90.00
_cell_formula_units_Z 4
_cell_length_a 14.4152(8)
_cell_length_b 11.3319(7)
_cell_length_c 17.8696(10)
_cell_measurement_reflns_used 9544
_cell_measurement_temperature 100(2)
_cell_measurement_theta_max 28.802
_cell_measurement_theta_min 2.181
_cell_volume 2694.2(3)
_computing_cell_refinement 'APEX2/SAINT (Bruker, 2004)'
_computing_data_collection 'APEX2 (Bruker, 2004)'
_computing_data_reduction 'SAINT/XPREP (Bruker, 2004; Sheldrick, 2003)'
_computing_molecular_graphics 'XP (Sheldrick, 1998)'
_computing_publication_material 'XCIF (Sheldrick, 2001)/enCIFer (CCDC, 2004)'
_computing_structure_refinement 'SHELXL-97 (Sheldrick, 1997)'
_computing_structure_solution 'SHELXS-97 (Sheldrick, 1990)'
_diffrn_ambient_temperature 100(2)
_diffrn_detector_area_resol_mean 8.33
_diffrn_measured_fraction_theta_full 0.957
_diffrn_measured_fraction_theta_max 0.957
_diffrn_measurement_device_type 'Bruker SMART Apex CCD diffractometer'
_diffrn_measurement_method '\w and \f scans'
_diffrn_radiation_monochromator graphite
_diffrn_radiation_probe x-ray
_diffrn_radiation_type MoK\a
_diffrn_radiation_wavelength 0.71073
_diffrn_reflns_av_R_equivalents 0.0508
_diffrn_reflns_av_sigmaI/netI 0.0681
_diffrn_reflns_limit_h_max 18
_diffrn_reflns_limit_h_min -18
_diffrn_reflns_limit_k_max 14
_diffrn_reflns_limit_k_min -14
_diffrn_reflns_limit_l_max 23
_diffrn_reflns_limit_l_min -23
_diffrn_reflns_number 25621
_diffrn_reflns_theta_full 27.93
_diffrn_reflns_theta_max 27.93
_diffrn_reflns_theta_min 2.36
_diffrn_source 'fine-focus sealed tube'
_diffrn_source_type 'Siemens KFFMO2K-90'
_exptl_absorpt_coefficient_mu 1.057
_exptl_absorpt_correction_T_max 0.8325
_exptl_absorpt_correction_T_min 0.6593
_exptl_absorpt_correction_type multi-scan
_exptl_crystal_colour 'translucent light blue'
_exptl_crystal_density_diffrn 1.687
_exptl_crystal_density_method 'not measured'
_exptl_crystal_description wedge
_exptl_crystal_F_000 1388
_exptl_crystal_size_max 0.43
_exptl_crystal_size_mid 0.22
_exptl_crystal_size_min 0.18
_refine_diff_density_max 1.196
_refine_diff_density_min -0.527
_refine_diff_density_rms 0.101
_refine_ls_abs_structure_details 'Flack H D (1983), Acta Cryst. A39, 876-881'
_refine_ls_abs_structure_Flack 0.090(19)
_refine_ls_extinction_method none
_refine_ls_goodness_of_fit_ref 1.059
_refine_ls_hydrogen_treatment mixed
_refine_ls_matrix_type full
_refine_ls_number_parameters 744
_refine_ls_number_reflns 10535
_refine_ls_number_restraints 1
_refine_ls_restrained_S_all 1.059
_refine_ls_R_factor_all 0.0673
_refine_ls_R_factor_gt 0.0575
_refine_ls_shift/su_max 0.001
_refine_ls_shift/su_mean 0.000
_refine_ls_structure_factor_coef Fsqd
_refine_ls_weighting_details 'calc w=1/[\s^2^(Fo^2^)+(0.0346P)^2^+7.0356P] where P=(Fo^2^+2Fc^2^)/3'
_refine_ls_weighting_scheme calc
_refine_ls_wR_factor_gt 0.1382
_refine_ls_wR_factor_ref 0.1441
_reflns_number_gt 9084
_reflns_number_total 10535
_reflns_threshold_expression >2sigma(I)
_cod_data_source_file jo702566msup2.cif
_cod_data_source_block bcn244_0m
_cod_original_sg_symbol_H-M 'P 21'
_cod_database_code 4028902

loop_
_symmetry_equiv_pos_as_xyz
'x, y, z'
'-x, y+1/2, -z'

loop_
_atom_site_label
_atom_site_type_symbol
_atom_site_fract_x
_atom_site_fract_y
_atom_site_fract_z
_atom_site_U_iso_or_equiv
_atom_site_adp_type
_atom_site_occupancy
_atom_site_symmetry_multiplicity
_atom_site_calc_flag
_atom_site_refinement_flags
Cu1 Cu 0.45910(6) -0.08632(6) 0.74206(4) 0.02698(18) Uani 1 1 d .
N1 N 0.5675(4) -0.0812(6) 0.8516(3) 0.0304(12) Uani 1 1 d .
N2 N 0.5473(4) 0.0214(5) 0.7117(3) 0.0284(12) Uani 1 1 d .
O1 O 0.3738(4) -0.1875(5) 0.7795(3) 0.0365(12) Uani 1 1 d .
O2 O 0.3543(3) -0.0818(5) 0.6320(2) 0.0285(9) Uani 1 1 d .
C1 C 0.5722(5) -0.1327(7) 0.9194(4) 0.0325(14) Uani 1 1 d .
C2 C 0.6572(6) -0.1133(7) 0.9927(4) 0.0379(17) Uani 1 1 d .
H2 H 0.6619 -0.1533 1.0407 0.045 Uiso 1 1 calc R
C3 C 0.7320(6) -0.0377(8) 0.9946(4) 0.0429(18) Uani 1 1 d .
H3 H 0.7880 -0.0247 1.0439 0.051 Uiso 1 1 calc R
C4 C 0.7259(5) 0.0205(8) 0.9238(4) 0.0373(16) Uani 1 1 d .
C5 C 0.7988(6) 0.1005(9) 0.9195(4) 0.0470(19) Uani 1 1 d .
H5 H 0.8556 0.1180 0.9674 0.056 Uiso 1 1 calc R
C6 C 0.7900(6) 0.1524(8) 0.8494(5) 0.0460(18) Uani 1 1 d .
H6 H 0.8406 0.2054 0.8485 0.055 Uiso 1 1 calc R
C7 C 0.7046(5) 0.1285(7) 0.7756(4) 0.0353(16) Uani 1 1 d .
C8 C 0.6881(6) 0.1796(7) 0.6995(5) 0.0393(17) Uani 1 1 d .
H8 H 0.7347 0.2353 0.6946 0.047 Uiso 1 1 calc R
C9 C 0.6062(6) 0.1495(7) 0.6337(4) 0.0350(15) Uani 1 1 d .
H9 H 0.5963 0.1833 0.5825 0.042 Uiso 1 1 calc R
C10 C 0.5349(5) 0.0681(6) 0.6399(4) 0.0307(14) Uani 1 1 d .
C11 C 0.6314(5) 0.0486(6) 0.7778(4) 0.0305(14) Uani 1 1 d .
C12 C 0.6429(5) -0.0050(7) 0.8535(4) 0.0321(15) Uani 1 1 d .
C13 C 0.4850(5) -0.2024(6) 0.9204(4) 0.0379(15) Uani 1 1 d .
H13A H 0.4383 -0.1473 0.9313 0.045 Uiso 1 1 calc R
H13B H 0.5101 -0.2580 0.9666 0.045 Uiso 1 1 calc R
C14 C 0.4251(5) -0.2725(6) 0.8450(4) 0.0385(14) Uani 1 1 d .
H14 H 0.4719 -0.3223 0.8293 0.046 Uiso 1 1 calc R
C15 C 0.3467(7) -0.3504(7) 0.8567(4) 0.0512(19) Uani 1 1 d .
H15A H 0.3815 -0.4129 0.8963 0.061 Uiso 1 1 calc R
H15B H 0.3077 -0.3896 0.8045 0.061 Uiso 1 1 calc R
C16 C 0.2723(7) -0.2868(8) 0.8864(5) 0.058(2) Uani 1 1 d .
H16A H 0.3068 -0.2652 0.9436 0.087 Uiso 1 1 calc R
H16B H 0.2159 -0.3394 0.8803 0.087 Uiso 1 1 calc R
H16C H 0.2470 -0.2153 0.8541 0.087 Uiso 1 1 calc R
C17 C 0.4461(6) 0.0286(6) 0.5671(4) 0.0372(16) Uani 1 1 d .
H17A H 0.4615 -0.0497 0.5502 0.045 Uiso 1 1 calc R
H17B H 0.4370 0.0844 0.5222 0.045 Uiso 1 1 calc R
C18 C 0.3470(5) 0.0198(5) 0.5789(3) 0.0332(13) Uani 1 1 d .
H18 H 0.3372 0.0932 0.6061 0.040 Uiso 1 1 calc R
C19 C 0.2568(6) 0.0033(7) 0.4989(4) 0.0454(17) Uani 1 1 d .
H19A H 0.2488 0.0757 0.4660 0.055 Uiso 1 1 calc R
H19B H 0.1956 -0.0054 0.5109 0.055 Uiso 1 1 calc R
C20 C 0.2637(7) -0.1032(8) 0.4479(5) 0.055(2) Uani 1 1 d .
H20A H 0.3199 -0.0919 0.4306 0.083 Uiso 1 1 calc R
H20B H 0.2010 -0.1103 0.4000 0.083 Uiso 1 1 calc R
H20C H 0.2746 -0.1753 0.4804 0.083 Uiso 1 1 calc R
Cu2 Cu 0.03897(6) 0.09014(6) 0.75894(4) 0.02769(18) Uani 1 1 d .
N3 N -0.0438(5) -0.0241(5) 0.7918(3) 0.0331(13) Uani 1 1 d .
N4 N -0.0738(4) 0.0855(6) 0.6538(3) 0.0270(11) Uani 1 1 d .
O3 O 0.1458(4) 0.0877(6) 0.8688(3) 0.0395(12) Uani 1 1 d .
O4 O 0.1194(4) 0.1890(5) 0.7179(3) 0.0331(11) Uani 1 1 d .
C21 C -0.0226(6) -0.0783(7) 0.8632(4) 0.0389(17) Uani 1 1 d .
C22 C -0.0923(8) -0.1570(8) 0.8730(5) 0.052(2) Uani 1 1 d .
H22 H -0.0799 -0.1896 0.9250 0.062 Uiso 1 1 calc R
C23 C -0.1774(7) -0.1872(8) 0.8090(5) 0.052(2) Uani 1 1 d .
H23 H -0.2235 -0.2415 0.8163 0.063 Uiso 1 1 calc R
C24 C -0.1977(6) -0.1380(7) 0.7311(5) 0.0429(18) Uani 1 1 d .
C25 C -0.2817(6) -0.1649(8) 0.6583(5) 0.048(2) Uani 1 1 d .
H25 H -0.3298 -0.2210 0.6600 0.057 Uiso 1 1 calc R
C26 C -0.2941(6) -0.1139(7) 0.5888(5) 0.048(2) Uani 1 1 d .
H26 H -0.3498 -0.1366 0.5415 0.057 Uiso 1 1 calc R
C27 C -0.2264(5) -0.0251(8) 0.5819(5) 0.0410(17) Uani 1 1 d .
C28 C -0.2362(6) 0.0354(8) 0.5118(5) 0.0433(18) Uani 1 1 d .
H28 H -0.2899 0.0173 0.4620 0.052 Uiso 1 1 calc R
C29 C -0.1686(6) 0.1206(7) 0.5145(4) 0.0415(18) Uani 1 1 d .
H29 H -0.1777 0.1641 0.4667 0.050 Uiso 1 1 calc R
C30 C -0.0863(5) 0.1457(6) 0.5857(4) 0.0329(14) Uani 1 1 d .
C31 C -0.1425(5) 0.0035(6) 0.6530(4) 0.0334(15) Uani 1 1 d .
C32 C -0.1269(6) -0.0534(6) 0.7279(4) 0.0337(16) Uani 1 1 d .
C33 C 0.0732(7) -0.0543(7) 0.9309(4) 0.050(2) Uani 1 1 d .
H33A H 0.1239 -0.1102 0.9269 0.060 Uiso 1 1 calc R
H33B H 0.0644 -0.0721 0.9820 0.060 Uiso 1 1 calc R
C34 C 0.1159(6) 0.0695(6) 0.9375(4) 0.0417(15) Uani 1 1 d .
H34 H 0.0612 0.1269 0.9326 0.050 Uiso 1 1 calc R
C35 C 0.2062(7) 0.0956(8) 1.0171(5) 0.058(2) Uani 1 1 d .
H35A H 0.2273 0.1785 1.0158 0.070 Uiso 1 1 calc R
H35B H 0.1840 0.0880 1.0628 0.070 Uiso 1 1 calc R
C36 C 0.2974(8) 0.0153(11) 1.0332(5) 0.076(3) Uani 1 1 d .
H36A H 0.2793 -0.0662 1.0401 0.114 Uiso 1 1 calc R
H36B H 0.3528 0.0412 1.0826 0.114 Uiso 1 1 calc R
H36C H 0.3184 0.0194 0.9872 0.114 Uiso 1 1 calc R
C37 C -0.0114(5) 0.2414(6) 0.5923(4) 0.0340(14) Uani 1 1 d .
H37A H -0.0226 0.3074 0.6241 0.041 Uiso 1 1 calc R
H37B H -0.0241 0.2716 0.5372 0.041 Uiso 1 1 calc R
C38 C 0.0988(5) 0.2030(6) 0.6318(3) 0.0340(13) Uani 1 1 d .
H38 H 0.1074 0.1253 0.6088 0.041 Uiso 1 1 calc R
C39 C 0.1711(5) 0.2921(6) 0.6206(4) 0.0361(13) Uani 1 1 d .
H39A H 0.2406 0.2625 0.6487 0.043 Uiso 1 1 calc R
H39B H 0.1580 0.2974 0.5621 0.043 Uiso 1 1 calc R
C40 C 0.1644(6) 0.4150(6) 0.6518(4) 0.0448(16) Uani 1 1 d .
H40A H 0.0977 0.4481 0.6211 0.067 Uiso 1 1 calc R
H40B H 0.2158 0.4656 0.6451 0.067 Uiso 1 1 calc R
H40C H 0.1754 0.4108 0.7094 0.067 Uiso 1 1 calc R
S1 S 0.47695(13) -0.34068(15) 0.65090(9) 0.0296(3) Uani 1 1 d .
O5 O 0.5365(4) -0.2551(4) 0.7105(3) 0.0315(10) Uani 1 1 d .
O6 O 0.3854(4) -0.3731(5) 0.6591(3) 0.0435(12) Uani 1 1 d .
O7 O 0.4709(4) -0.3215(5) 0.5704(3) 0.0440(12) Uani 1 1 d .
C41 C 0.5537(7) -0.4728(7) 0.6812(4) 0.0455(18) Uani 1 1 d .
F1 F 0.6433(4) -0.4567(5) 0.6762(3) 0.0558(12) Uani 1 1 d .
F2 F 0.5725(4) -0.5026(5) 0.7580(3) 0.0637(13) Uani 1 1 d .
F3 F 0.5091(4) -0.5648(4) 0.6349(3) 0.0679(14) Uani 1 1 d .
S2 S 0.01229(15) 0.36029(18) 0.84034(10) 0.0378(4) Uani 1 1 d .
O8 O -0.0416(4) 0.2654(5) 0.7863(3) 0.0413(13) Uani 1 1 d .
O9 O 0.0152(6) 0.3501(6) 0.9200(3) 0.0701(19) Uani 1 1 d .
O10 O 0.1049(5) 0.3962(9) 0.8328(4) 0.095(3) Uani 1 1 d .
C42 C -0.0657(10) 0.4863(8) 0.7996(6) 0.071(3) Uani 1 1 d .
F4 F 0.5465(4) 0.2636(5) 0.8270(3) 0.0600(14) Uani 1 1 d .
F5 F 0.4053(4) 0.3485(5) 0.7621(3) 0.0603(13) Uani 1 1 d .
F6 F 0.4767(4) 0.3646(4) 0.8909(3) 0.0514(11) Uani 1 1 d .
S3 S 0.39380(13) 0.15760(16) 0.84169(10) 0.0318(4) Uani 1 1 d .
O11 O 0.3784(4) 0.0917(5) 0.7684(3) 0.0336(10) Uani 1 1 d .
O12 O 0.3013(4) 0.2070(5) 0.8436(3) 0.0397(12) Uani 1 1 d .
O13 O 0.4600(4) 0.1068(5) 0.9162(3) 0.0419(12) Uani 1 1 d .
C43 C 0.4587(6) 0.2900(7) 0.8294(4) 0.0391(16) Uani 1 1 d .
F7 F -0.0514(4) -0.2562(5) 0.6609(4) 0.0731(18) Uani 1 1 d .
F8 F 0.0903(5) -0.3456(5) 0.7142(3) 0.0656(15) Uani 1 1 d .
F9 F 0.0120(4) -0.3449(4) 0.5858(3) 0.0509(11) Uani 1 1 d .
S4 S 0.09933(13) -0.14477(16) 0.64712(10) 0.0319(4) Uani 1 1 d .
O14 O 0.1917(4) -0.1879(5) 0.6430(3) 0.0428(12) Uani 1 1 d .
O15 O 0.0332(4) -0.0889(5) 0.5746(3) 0.0390(11) Uani 1 1 d .
O16 O 0.1138(4) -0.0832(6) 0.7218(3) 0.0447(13) Uani 1 1 d .
C44 C 0.0341(6) -0.2804(7) 0.6520(5) 0.0439(18) Uani 1 1 d .
F10 F -0.0798(7) 0.5071(7) 0.7240(4) 0.134(4) Uani 1 1 d .
F11 F -0.1552(6) 0.4714(8) 0.8019(5) 0.126(3) Uani 1 1 d .
F12 F -0.0227(7) 0.5824(6) 0.8437(4) 0.133(3) Uani 1 1 d .

loop_
_atom_site_aniso_label
_atom_site_aniso_U_11
_atom_site_aniso_U_22
_atom_site_aniso_U_33
_atom_site_aniso_U_23
_atom_site_aniso_U_13
_atom_site_aniso_U_12
Cu1 0.0390(4) 0.0279(4) 0.0216(3) 0.0022(3) 0.0200(3) -0.0026(4)
N1 0.042(3) 0.029(3) 0.026(2) -0.003(2) 0.020(2) 0.000(3)
N2 0.043(3) 0.023(3) 0.029(3) 0.001(2) 0.025(3) 0.001(3)
O1 0.046(3) 0.043(3) 0.026(2) 0.007(2) 0.020(2) -0.009(2)
O2 0.039(2) 0.031(2) 0.0230(19) 0.007(2) 0.0198(18) 0.000(2)
C1 0.040(3) 0.035(3) 0.025(3) 0.002(2) 0.015(3) 0.007(3)
C2 0.050(4) 0.041(4) 0.027(3) 0.007(3) 0.020(3) 0.011(3)
C3 0.041(4) 0.053(5) 0.036(3) -0.001(3) 0.017(3) 0.008(4)
C4 0.033(4) 0.044(4) 0.038(3) -0.007(3) 0.018(3) 0.003(3)
C5 0.033(4) 0.062(5) 0.043(4) -0.011(4) 0.011(3) -0.002(4)
C6 0.044(4) 0.042(4) 0.062(4) -0.011(4) 0.032(4) -0.004(4)
C7 0.038(4) 0.029(3) 0.053(4) -0.008(3) 0.034(3) -0.002(3)
C8 0.049(4) 0.025(3) 0.061(4) -0.002(3) 0.040(4) -0.001(3)
C9 0.052(4) 0.031(4) 0.037(3) 0.000(3) 0.034(3) -0.002(3)
C10 0.049(4) 0.027(3) 0.031(3) -0.005(2) 0.031(3) -0.003(3)
C11 0.038(4) 0.029(3) 0.035(3) -0.009(3) 0.025(3) -0.004(3)
C12 0.036(4) 0.034(4) 0.033(3) -0.001(3) 0.020(3) 0.005(3)
C13 0.051(4) 0.044(4) 0.026(3) 0.007(3) 0.022(3) 0.005(3)
C14 0.052(4) 0.036(3) 0.038(3) 0.003(3) 0.029(3) 0.000(3)
C15 0.081(6) 0.039(4) 0.046(4) 0.001(3) 0.038(4) -0.016(4)
C16 0.071(5) 0.060(5) 0.056(4) 0.018(4) 0.039(4) 0.003(4)
C17 0.061(4) 0.035(3) 0.026(3) -0.005(2) 0.028(3) -0.012(3)
C18 0.053(4) 0.023(3) 0.030(3) 0.004(2) 0.023(3) 0.001(3)
C19 0.058(4) 0.049(4) 0.035(3) 0.012(3) 0.024(3) 0.010(4)
C20 0.073(5) 0.056(5) 0.044(4) -0.001(4) 0.030(4) -0.009(4)
Cu2 0.0334(4) 0.0306(4) 0.0252(4) 0.0032(3) 0.0180(3) -0.0028(4)
N3 0.045(4) 0.028(3) 0.039(3) -0.003(2) 0.031(3) -0.007(3)
N4 0.031(3) 0.023(3) 0.033(3) 0.007(2) 0.020(2) 0.005(2)
O3 0.044(3) 0.048(3) 0.025(2) 0.002(2) 0.013(2) -0.003(3)
O4 0.035(2) 0.037(3) 0.028(2) 0.006(2) 0.0130(19) -0.006(2)
C21 0.062(5) 0.024(3) 0.046(4) 0.002(3) 0.038(4) 0.002(3)
C22 0.085(6) 0.033(4) 0.061(5) 0.004(4) 0.054(5) -0.003(4)
C23 0.081(6) 0.035(4) 0.075(5) -0.003(4) 0.067(5) -0.012(4)
C24 0.052(4) 0.027(3) 0.071(5) -0.007(3) 0.046(4) -0.007(3)
C25 0.036(4) 0.038(4) 0.086(6) -0.004(4) 0.043(4) -0.010(3)
C26 0.029(3) 0.042(5) 0.078(5) -0.009(4) 0.027(4) -0.005(3)
C27 0.026(3) 0.042(4) 0.056(4) -0.003(3) 0.016(3) 0.002(3)
C28 0.029(4) 0.040(4) 0.053(4) -0.003(3) 0.008(3) 0.006(3)
C29 0.039(4) 0.044(4) 0.033(3) 0.007(3) 0.004(3) 0.010(3)
C30 0.039(3) 0.026(3) 0.037(3) 0.003(2) 0.019(3) 0.004(3)
C31 0.029(3) 0.025(3) 0.057(4) -0.003(3) 0.028(3) 0.000(3)
C32 0.043(4) 0.023(3) 0.052(4) 0.003(3) 0.037(4) 0.006(3)
C33 0.091(6) 0.034(4) 0.044(4) 0.009(3) 0.045(4) 0.003(4)
C34 0.063(4) 0.035(3) 0.037(3) 0.005(3) 0.029(3) 0.000(3)
C35 0.083(6) 0.051(5) 0.049(4) 0.012(4) 0.035(4) 0.008(5)
C36 0.080(7) 0.088(7) 0.047(5) 0.014(5) 0.010(4) 0.002(6)
C37 0.048(4) 0.027(3) 0.027(3) 0.003(2) 0.015(3) -0.004(3)
C38 0.047(4) 0.032(3) 0.026(3) 0.003(2) 0.018(3) -0.001(3)
C39 0.049(4) 0.033(3) 0.036(3) -0.002(2) 0.027(3) -0.002(3)
C40 0.059(4) 0.029(3) 0.056(4) 0.005(3) 0.033(3) 0.003(3)
S1 0.0340(8) 0.0295(8) 0.0294(7) -0.0059(6) 0.0168(6) -0.0038(7)
O5 0.035(3) 0.030(3) 0.035(2) -0.005(2) 0.020(2) -0.004(2)
O6 0.038(3) 0.050(3) 0.048(3) -0.014(2) 0.022(2) -0.013(2)
O7 0.054(3) 0.053(3) 0.033(2) -0.001(2) 0.025(2) 0.003(3)
C41 0.062(5) 0.032(4) 0.044(4) -0.007(3) 0.022(4) -0.007(4)
F1 0.052(3) 0.052(3) 0.071(3) -0.004(2) 0.033(2) 0.010(2)
F2 0.093(4) 0.043(3) 0.049(2) 0.014(2) 0.022(2) 0.003(3)
F3 0.088(4) 0.031(3) 0.081(3) -0.023(2) 0.028(3) -0.008(3)
S2 0.0463(10) 0.0389(9) 0.0302(8) -0.0047(7) 0.0170(7) -0.0016(8)
O8 0.053(3) 0.028(3) 0.051(3) -0.011(2) 0.029(3) -0.008(2)
O9 0.118(6) 0.057(4) 0.040(3) -0.001(3) 0.035(3) 0.005(4)
O10 0.057(4) 0.154(9) 0.083(4) -0.075(5) 0.036(4) -0.046(5)
C42 0.095(8) 0.025(4) 0.063(6) -0.006(4) -0.003(5) 0.005(5)
F4 0.061(3) 0.045(3) 0.098(4) -0.008(3) 0.057(3) -0.005(3)
F5 0.069(3) 0.051(3) 0.059(3) 0.017(2) 0.022(2) -0.007(2)
F6 0.057(3) 0.042(2) 0.064(3) -0.015(2) 0.033(2) -0.008(2)
S3 0.0407(9) 0.0301(8) 0.0324(7) -0.0048(6) 0.0228(7) -0.0003(7)
O11 0.046(3) 0.032(2) 0.029(2) -0.003(2) 0.022(2) 0.002(2)
O12 0.037(3) 0.039(3) 0.049(3) -0.009(2) 0.023(2) -0.002(2)
O13 0.055(3) 0.041(3) 0.033(2) -0.003(2) 0.020(2) -0.001(3)
C43 0.044(4) 0.037(4) 0.045(4) -0.004(3) 0.026(3) -0.005(3)
F7 0.076(4) 0.040(3) 0.140(5) -0.002(3) 0.082(4) 0.000(3)
F8 0.103(4) 0.040(3) 0.061(3) 0.016(2) 0.040(3) 0.013(3)
F9 0.055(3) 0.034(2) 0.069(3) -0.007(2) 0.030(2) -0.004(2)
S4 0.0363(8) 0.0285(8) 0.0389(8) -0.0022(6) 0.0233(7) 0.0021(7)
O14 0.043(3) 0.040(3) 0.054(3) -0.012(2) 0.028(2) 0.001(2)
O15 0.052(3) 0.032(2) 0.037(2) 0.002(2) 0.021(2) 0.008(2)
O16 0.048(3) 0.046(3) 0.039(2) -0.004(2) 0.015(2) 0.006(3)
C44 0.052(5) 0.037(4) 0.050(4) 0.004(3) 0.029(4) 0.006(3)
F10 0.216(9) 0.063(4) 0.062(4) 0.025(3) -0.014(4) -0.053(5)
F11 0.082(5) 0.097(6) 0.153(7) -0.040(5) -0.003(5) 0.054(4)
F12 0.208(9) 0.030(3) 0.110(5) -0.022(3) 0.003(5) 0.004(4)

loop_
_atom_type_symbol
_atom_type_description
_atom_type_scat_dispersion_real
_atom_type_scat_dispersion_imag
_atom_type_scat_source
C C 0.0033 0.0016 'International Tables Vol C Tables 4.2.6.8 and 6.1.1.4'
H H 0.0000 0.0000 'International Tables Vol C Tables 4.2.6.8 and 6.1.1.4'
N N 0.0061 0.0033 'International Tables Vol C Tables 4.2.6.8 and 6.1.1.4'
O O 0.0106 0.0060 'International Tables Vol C Tables 4.2.6.8 and 6.1.1.4'
F F 0.0171 0.0103 'International Tables Vol C Tables 4.2.6.8 and 6.1.1.4'
S S 0.1246 0.1234 'International Tables Vol C Tables 4.2.6.8 and 6.1.1.4'
Cu Cu 0.3201 1.2651 'International Tables Vol C Tables 4.2.6.8 and 6.1.1.4'

loop_
_geom_angle_atom_site_label_1
_geom_angle_atom_site_label_2
_geom_angle_atom_site_label_3
_geom_angle
O2 Cu1 O1 90.90(19)
O2 Cu1 N1 176.4(3)
O1 Cu1 N1 92.2(2)
O2 Cu1 N2 92.1(2)
O1 Cu1 N2 176.0(2)
N1 Cu1 N2 84.7(2)
O2 Cu1 O5 91.92(19)
O1 Cu1 O5 91.3(2)
N1 Cu1 O5 89.7(2)
N2 Cu1 O5 91.2(2)
C1 N1 C12 119.4(6)
C1 N1 Cu1 129.4(5)
C12 N1 Cu1 111.0(4)
C10 N2 C11 119.3(6)
C10 N2 Cu1 130.2(5)
C11 N2 Cu1 110.6(4)
C14 O1 Cu1 117.4(4)
C18 O2 Cu1 120.2(4)
N1 C1 C2 119.8(7)
N1 C1 C13 119.9(6)
C2 C1 C13 120.1(6)
C3 C2 C1 120.7(6)
C3 C2 H2 119.6
C1 C2 H2 119.6
C2 C3 C4 119.9(7)
C2 C3 H3 120.1
C4 C3 H3 120.1
C12 C4 C3 116.8(7)
C12 C4 C5 119.0(7)
C3 C4 C5 124.2(7)
C6 C5 C4 121.7(7)
C6 C5 H5 119.2
C4 C5 H5 119.2
C5 C6 C7 120.8(8)
C5 C6 H6 119.6
C7 C6 H6 119.6
C11 C7 C8 116.3(7)
C11 C7 C6 118.8(7)
C8 C7 C6 124.9(7)
C9 C8 C7 120.1(7)
C9 C8 H8 120.0
C7 C8 H8 120.0
C8 C9 C10 120.9(6)
C8 C9 H9 119.6
C10 C9 H9 119.6
N2 C10 C9 120.1(6)
N2 C10 C17 118.0(6)
C9 C10 C17 121.9(6)
N2 C11 C7 123.3(6)
N2 C11 C12 117.6(6)
C7 C11 C12 119.1(6)
N1 C12 C4 123.3(6)
N1 C12 C11 116.0(6)
C4 C12 C11 120.7(7)
C1 C13 C14 117.4(5)
C1 C13 H13A 107.9
C14 C13 H13A 107.9
C1 C13 H13B 107.9
C14 C13 H13B 107.9
H13A C13 H13B 107.2
O1 C14 C15 108.5(6)
O1 C14 C13 107.7(5)
C15 C14 C13 112.6(5)
O1 C14 H14 109.3
C15 C14 H14 109.3
C13 C14 H14 109.3
C14 C15 C16 115.4(7)
C14 C15 H15A 108.4
C16 C15 H15A 108.4
C14 C15 H15B 108.4
C16 C15 H15B 108.4
H15A C15 H15B 107.5
C15 C16 H16A 109.5
C15 C16 H16B 109.5
H16A C16 H16B 109.5
C15 C16 H16C 109.5
H16A C16 H16C 109.5
H16B C16 H16C 109.5
C10 C17 C18 115.6(5)
C10 C17 H17A 108.4
C18 C17 H17A 108.4
C10 C17 H17B 108.4
C18 C17 H17B 108.4
H17A C17 H17B 107.5
O2 C18 C17 107.6(5)
O2 C18 C19 109.4(5)
C17 C18 C19 112.5(5)
O2 C18 H18 109.1
C17 C18 H18 109.1
C19 C18 H18 109.1
C18 C19 C20 115.1(6)
C18 C19 H19A 108.5
C20 C19 H19A 108.5
C18 C19 H19B 108.5
C20 C19 H19B 108.5
H19A C19 H19B 107.5
C19 C20 H20A 109.5
C19 C20 H20B 109.5
H20A C20 H20B 109.5
C19 C20 H20C 109.5
H20A C20 H20C 109.5
H20B C20 H20C 109.5
O4 Cu2 N4 92.8(2)
O4 Cu2 O3 91.9(2)
N4 Cu2 O3 175.3(2)
O4 Cu2 N3 173.7(2)
N4 Cu2 N3 84.0(2)
O3 Cu2 N3 91.4(2)
C32 N3 C21 120.0(6)
C32 N3 Cu2 110.4(4)
C21 N3 Cu2 129.3(5)
C30 N4 C31 119.7(6)
C30 N4 Cu2 128.9(5)
C31 N4 Cu2 111.3(4)
C34 O3 Cu2 117.8(4)
C38 O4 Cu2 123.4(4)
N3 C21 C22 119.9(8)
N3 C21 C33 119.7(7)
C22 C21 C33 120.4(7)
C23 C22 C21 120.7(7)
C23 C22 H22 119.6
C21 C22 H22 119.6
C22 C23 C24 120.3(7)
C22 C23 H23 119.9
C24 C23 H23 119.9
C32 C24 C23 115.2(8)
C32 C24 C25 118.6(7)
C23 C24 C25 126.2(7)
C26 C25 C24 121.7(7)
C26 C25 H25 119.2
C24 C25 H25 119.2
C25 C26 C27 122.4(8)
C25 C26 H26 118.8
C27 C26 H26 118.8
C28 C27 C31 117.0(7)
C28 C27 C26 125.9(7)
C31 C27 C26 117.2(7)
C29 C28 C27 119.8(7)
C29 C28 H28 120.1
C27 C28 H28 120.1
C28 C29 C30 121.6(7)
C28 C29 H29 119.2
C30 C29 H29 119.2
N4 C30 C29 119.5(7)
N4 C30 C37 116.9(6)
C29 C30 C37 123.5(6)
N4 C31 C27 122.4(7)
N4 C31 C32 116.8(6)
C27 C31 C32 120.8(7)
N3 C32 C24 123.6(6)
N3 C32 C31 117.1(6)
C24 C32 C31 119.3(7)
C21 C33 C34 117.4(6)
C21 C33 H33A 108.0
C34 C33 H33A 108.0
C21 C33 H33B 108.0
C34 C33 H33B 108.0
H33A C33 H33B 107.2
O3 C34 C33 107.8(5)
O3 C34 C35 109.3(6)
C33 C34 C35 115.0(6)
O3 C34 H34 108.2
C33 C34 H34 108.2
C35 C34 H34 108.2
C36 C35 C34 114.7(7)
C36 C35 H35A 108.6
C34 C35 H35A 108.6
C36 C35 H35B 108.6
C34 C35 H35B 108.6
H35A C35 H35B 107.6
C35 C36 H36A 109.5
C35 C36 H36B 109.5
H36A C36 H36B 109.5
C35 C36 H36C 109.5
H36A C36 H36C 109.5
H36B C36 H36C 109.5
C30 C37 C38 114.7(5)
C30 C37 H37A 108.6
C38 C37 H37A 108.6
C30 C37 H37B 108.6
C38 C37 H37B 108.6
H37A C37 H37B 107.6
O4 C38 C39 109.9(5)
O4 C38 C37 105.7(5)
C39 C38 C37 113.1(5)
O4 C38 H38 109.3
C39 C38 H38 109.3
C37 C38 H38 109.3
C40 C39 C38 114.7(5)
C40 C39 H39A 108.6
C38 C39 H39A 108.6
C40 C39 H39B 108.6
C38 C39 H39B 108.6
H39A C39 H39B 107.6
C39 C40 H40A 109.5
C39 C40 H40B 109.5
H40A C40 H40B 109.5
C39 C40 H40C 109.5
H40A C40 H40C 109.5
H40B C40 H40C 109.5
O7 S1 O6 116.2(3)
O7 S1 O5 115.3(3)
O6 S1 O5 113.9(3)
O7 S1 C41 102.7(3)
O6 S1 C41 103.8(4)
O5 S1 C41 102.2(3)
S1 O5 Cu1 120.7(3)
F3 C41 F2 107.4(7)
F3 C41 F1 108.1(6)
F2 C41 F1 106.4(7)
F3 C41 S1 111.6(6)
F2 C41 S1 112.0(5)
F1 C41 S1 111.1(5)
O9 S2 O10 116.4(4)
O9 S2 O8 114.2(4)
O10 S2 O8 114.9(4)
O9 S2 C42 104.2(5)
O10 S2 C42 101.2(6)
O8 S2 C42 103.2(4)
F10 C42 F11 106.9(10)
F10 C42 F12 108.2(9)
F11 C42 F12 108.7(11)
F10 C42 S2 112.8(9)
F11 C42 S2 110.7(8)
F12 C42 S2 109.4(7)
O13 S3 O11 116.7(3)
O13 S3 O12 115.0(3)
O11 S3 O12 113.3(3)
O13 S3 C43 104.7(3)
O11 S3 C43 102.9(3)
O12 S3 C43 101.7(3)
F4 C43 F5 108.2(6)
F4 C43 F6 106.8(6)
F5 C43 F6 107.0(7)
F4 C43 S3 111.1(6)
F5 C43 S3 111.9(5)
F6 C43 S3 111.6(5)
O15 S4 O14 114.1(3)
O15 S4 O16 115.6(3)
O14 S4 O16 113.6(3)
O15 S4 C44 104.0(4)
O14 S4 C44 102.7(4)
O16 S4 C44 104.9(3)
F8 C44 F9 107.6(7)
F8 C44 F7 108.2(6)
F9 C44 F7 107.8(7)
F8 C44 S4 110.6(6)
F9 C44 S4 112.0(5)
F7 C44 S4 110.5(6)

loop_
_geom_bond_atom_site_label_1
_geom_bond_atom_site_label_2
_geom_bond_distance
Cu1 O2 1.967(4)
Cu1 O1 1.977(5)
Cu1 N1 1.980(6)
Cu1 N2 1.983(5)
Cu1 O5 2.389(5)
N1 C1 1.324(8)
N1 C12 1.378(9)
N2 C10 1.334(8)
N2 C11 1.364(9)
O1 C14 1.475(8)
O2 C18 1.468(7)
C1 C2 1.424(10)
C1 C13 1.491(10)
C2 C3 1.367(11)
C2 H2 0.9500
C3 C4 1.400(10)
C3 H3 0.9500
C4 C12 1.392(10)
C4 C5 1.412(11)
C5 C6 1.345(11)
C5 H5 0.9500
C6 C7 1.442(11)
C6 H6 0.9500
C7 C11 1.402(10)
C7 C8 1.411(10)
C8 C9 1.352(11)
C8 H8 0.9500
C9 C10 1.417(10)
C9 H9 0.9500
C10 C17 1.500(9)
C11 C12 1.433(9)
C13 C14 1.515(9)
C13 H13A 0.9900
C13 H13B 0.9900
C14 C15 1.511(9)
C14 H14 1.0000
C15 C16 1.545(11)
C15 H15A 0.9900
C15 H15B 0.9900
C16 H16A 0.9800
C16 H16B 0.9800
C16 H16C 0.9800
C17 C18 1.526(9)
C17 H17A 0.9900
C17 H17B 0.9900
C18 C19 1.529(9)
C18 H18 1.0000
C19 C20 1.540(11)
C19 H19A 0.9900
C19 H19B 0.9900
C20 H20A 0.9800
C20 H20B 0.9800
C20 H20C 0.9800
Cu2 O4 1.948(5)
Cu2 N4 1.955(6)
Cu2 O3 1.974(4)
Cu2 N3 1.996(6)
N3 C32 1.340(10)
N3 C21 1.341(9)
N4 C30 1.346(8)
N4 C31 1.354(9)
O3 C34 1.464(7)
O4 C38 1.458(7)
C21 C22 1.404(11)
C21 C33 1.469(12)
C22 C23 1.361(13)
C22 H22 0.9500
C23 C24 1.422(11)
C23 H23 0.9500
C24 C32 1.417(10)
C24 C25 1.428(12)
C25 C26 1.318(12)
C25 H25 0.9500
C26 C27 1.440(11)
C26 H26 0.9500
C27 C28 1.387(11)
C27 C31 1.414(10)
C28 C29 1.359(11)
C28 H28 0.9500
C29 C30 1.396(10)
C29 H29 0.9500
C30 C37 1.502(10)
C31 C32 1.422(9)
C33 C34 1.518(10)
C33 H33A 0.9900
C33 H33B 0.9900
C34 C35 1.543(11)
C34 H34 1.0000
C35 C36 1.533(13)
C35 H35A 0.9900
C35 H35B 0.9900
C36 H36A 0.9800
C36 H36B 0.9800
C36 H36C 0.9800
C37 C38 1.533(9)
C37 H37A 0.9900
C37 H37B 0.9900
C38 C39 1.519(9)
C38 H38 1.0000
C39 C40 1.518(9)
C39 H39A 0.9900
C39 H39B 0.9900
C40 H40A 0.9800
C40 H40B 0.9800
C40 H40C 0.9800
S1 O7 1.424(5)
S1 O6 1.431(5)
S1 O5 1.452(5)
S1 C41 1.815(9)
C41 F3 1.332(9)
C41 F2 1.337(9)
C41 F1 1.341(9)
S2 O9 1.413(6)
S2 O10 1.451(7)
S2 O8 1.454(6)
S2 C42 1.790(10)
C42 F10 1.307(12)
C42 F11 1.317(14)
C42 F12 1.347(11)
F4 C43 1.317(9)
F5 C43 1.329(9)
F6 C43 1.330(8)
S3 O13 1.428(5)
S3 O11 1.448(5)
S3 O12 1.458(5)
S3 C43 1.826(8)
F7 C44 1.330(9)
F8 C44 1.320(9)
F9 C44 1.321(9)
S4 O15 1.428(5)
S4 O14 1.447(5)
S4 O16 1.447(5)
S4 C44 1.822(9)

_cod_duplicate_entry 4023400
